data_4038346
loop_
_publ_author_name
'Ruggeri, Michele'
'Dombrowski, Amanda W.'
'Djuric, Stevan W.'
'Baxendale, Ian R.'

_publ_section_title
;
 A rearrangement of 3-hydroxyazetidines into 2-oxazolines.
;
_journal_name_full 'The Journal of organic chemistry'
_journal_paper_doi 10.1021/acs.joc.0c00656
_journal_year 2020
_chemical_formula_moiety 'C37 H40 N4 O6 S2'
_chemical_formula_sum 'C37 H40 N4 O6 S2'
_chemical_formula_weight 700.85
_space_group_crystal_system monoclinic
_space_group_IT_number 15
_space_group_name_Hall '-C 2yc'
_space_group_name_H-M_alt 'C 1 2/c 1'
_atom_sites_solution_hydrogens mixed
_atom_sites_solution_primary dual
_atom_sites_solution_secondary difmap
_audit_creation_date 2020-01-30
_audit_creation_method
;
Olex2 1.3-alpha
(compiled Nov 21 2019 18:26:39 for OlexSys, GUI svn.r6003)
;
_cell_angle_alpha 90
_cell_angle_beta 94.212(2)
_cell_angle_gamma 90
_cell_formula_units_Z 4
_cell_length_a 15.0965(9)
_cell_length_b 12.1682(7)
_cell_length_c 21.8118(12)
_cell_measurement_reflns_used 9891
_cell_measurement_temperature 120
_cell_measurement_theta_max 27.15
_cell_measurement_theta_min 2.31
_cell_volume 3995.9(4)
_computing_cell_refinement 'SAINT v8.38A (Bruker, 2017)'
_computing_data_collection 'APEX3 v.2016.1-0 (Bruker, 2016)'
_computing_data_reduction 'SAINT v8.38A (Bruker, 2017)'
_computing_molecular_graphics 'Olex2 1.3-alpha (Dolomanov et al., 2009)'
_computing_publication_material 'Olex2 1.3-alpha (Dolomanov et al., 2009)'
_computing_structure_refinement 'SHELXL 2018/3 (Sheldrick, 2015a)'
_computing_structure_solution 'SHELXT 2018/2 (Sheldrick, 2015)'
_diffrn_ambient_temperature 120
_diffrn_detector 'Bruker PHOTON 100 CMOS'
_diffrn_detector_area_resol_mean 10.4
_diffrn_detector_type 'CMOS sensor'
_diffrn_measured_fraction_theta_full 1.000
_diffrn_measured_fraction_theta_max 1.000
_diffrn_measurement_device '3-circle area detector diffractometer'
_diffrn_measurement_device_type 'Bruker D8 Venture'
_diffrn_measurement_method '\f and \w scans'
_diffrn_radiation_monochromator 'focusing mirrors'
_diffrn_radiation_probe x-ray
_diffrn_radiation_type MoK\a
_diffrn_radiation_wavelength 0.71073
_diffrn_reflns_av_R_equivalents 0.0435
_diffrn_reflns_av_unetI/netI 0.0288
_diffrn_reflns_Laue_measured_fraction_full 1.000
_diffrn_reflns_Laue_measured_fraction_max 1.000
_diffrn_reflns_limit_h_max 19
_diffrn_reflns_limit_h_min -19
_diffrn_reflns_limit_k_max 15
_diffrn_reflns_limit_k_min -15
_diffrn_reflns_limit_l_max 28
_diffrn_reflns_limit_l_min -28
_diffrn_reflns_number 36802
_diffrn_reflns_point_group_measured_fraction_full 1.000
_diffrn_reflns_point_group_measured_fraction_max 1.000
_diffrn_reflns_theta_full 27.481
_diffrn_reflns_theta_max 27.481
_diffrn_reflns_theta_min 2.152
_diffrn_source 'microfocus sealed X-ray tube'
_diffrn_source_current 1.0
_diffrn_source_power 0.05
_diffrn_source_type 'Incoatec I\mS microsource'
_diffrn_source_voltage 50.0
_diffrn_standards_number 0
_exptl_absorpt_coefficient_mu 0.179
_exptl_absorpt_correction_T_max 1.0000
_exptl_absorpt_correction_T_min 0.9394
_exptl_absorpt_correction_type multi-scan
_exptl_absorpt_process_details
;
SADABS-2016/2 (Bruker, 2016) was used for absorption correction.
wR2(int) was 0.0590 before and 0.0416 after correction.
The Ratio of minimum to maximum transmission is 0.9394.
The \l/2 correction factor is Not present.
;
_exptl_crystal_colour colourless
_exptl_crystal_colour_primary colourless
_exptl_crystal_density_diffrn 1.165
_exptl_crystal_description block
_exptl_crystal_F_000 1480
_exptl_crystal_size_max 0.401
_exptl_crystal_size_mid 0.365
_exptl_crystal_size_min 0.282
_refine_diff_density_max 0.293
_refine_diff_density_min -0.321
_refine_diff_density_rms 0.044
_refine_ls_extinction_coef 0.0013(3)
_refine_ls_extinction_expression Fc^*^=kFc[1+0.001xFc^2^\l^3^/sin(2\q)]^-1/4^
_refine_ls_extinction_method 'SHELXL-2018/3 (Sheldrick, 2015a)'
_refine_ls_goodness_of_fit_ref 1.027
_refine_ls_hydrogen_treatment mixed
_refine_ls_matrix_type full
_refine_ls_number_parameters 229
_refine_ls_number_reflns 4596
_refine_ls_number_restraints 0
_refine_ls_restrained_S_all 1.027
_refine_ls_R_factor_all 0.0586
_refine_ls_R_factor_gt 0.0385
_refine_ls_shift/su_max 0.001
_refine_ls_shift/su_mean 0.000
_refine_ls_structure_factor_coef Fsqd
_refine_ls_weighting_details 'w=1/[\s^2^(Fo^2^)+(0.0588P)^2^+1.9617P] where P=(Fo^2^+2Fc^2^)/3'
_refine_ls_weighting_scheme calc
_refine_ls_wR_factor_gt 0.0995
_refine_ls_wR_factor_ref 0.1092
_reflns_Friedel_coverage 0.000
_reflns_number_gt 3412
_reflns_number_total 4596
_reflns_threshold_expression 'I > 2\s(I)'
_cod_data_source_file 20srv032.cif
_cod_data_source_block 20srv032
_cod_depositor_comments
;
The following automatic conversions were performed:

data item '_diffrn_radiation_probe' value 'X-ray' was changed to
'x-ray' in accordance with the
/home/data/users/saulius/crontab/automatic-downloads/rss-feeds/ACS/lib/dictionaries/cif_core.dic
dictionary named 'cif_core.dic' version 2.4.2 last updated on
2011-04-26.

Automatic conversion script
Id: cif_fix_values 7556 2019-12-06 15:28:31Z antanas 
;
_cod_database_code 4038346
_smtbx_masks_void_probe_radius 1.2
_smtbx_masks_void_truncation_radius 1.2
_olex2_refinement_description
;
1. Fixed Uiso
 At 1.2 times of:
  All C(H) groups, All C(H,H) groups
2. Others
 Uiso(H7A)=Uiso(H7B)=Uiso(H7C)=FVAR(1)
 Fixed Sof: H19A(0.5) H19B(0.5)
3.a Secondary CH2 refined with riding coordinates:
 C8(H8A,H8B), C10(H10A,H10B), C18(H18A,H18B), C19(H19A,H19B)
3.b Aromatic/amide H refined with riding coordinates:
 C2(H2), C3(H3), C5(H5), C6(H6), C12(H12), C13(H13), C14(H14), C15(H15),
 C16(H16)
3.c Idealised Me refined as rotating group:
 C7(H7A,H7B,H7C)
;
_oslims_operator_name 'Dr A Batsanov'
_oslims_operator_uuid 642c0cab-15e1-4db6-aabf-d1e3f44b6814
_oslims_submitter_name 'Mr Michele Ruggeri'
_oslims_submitter_uuid 1a56f251-525c-414f-9d37-3e740585b168
_shelx_estimated_absorpt_t_min 0.932
_shelx_estimated_absorpt_t_max 0.951
_shelx_shelxl_version_number 2018/3
_shelx_space_group_comment
;
The symmetry employed for this shelxl refinement is uniquely defined
by the following loop, which should always be used as a source of
symmetry information in preference to the above space-group names.
They are only intended as comments.
;

loop_
_space_group_symop_operation_xyz
'x, y, z'
'-x, y, -z+1/2'
'x+1/2, y+1/2, z'
'-x+1/2, y+1/2, -z+1/2'
'-x, -y, -z'
'x, -y, z-1/2'
'-x+1/2, -y+1/2, -z'
'x+1/2, -y+1/2, z-1/2'

loop_
_atom_site_label
_atom_site_type_symbol
_atom_site_fract_x
_atom_site_fract_y
_atom_site_fract_z
_atom_site_U_iso_or_equiv
_atom_site_adp_type
_atom_site_occupancy
_atom_site_site_symmetry_order
_atom_site_calc_flag
_atom_site_refinement_flags_posn
_atom_site_refinement_flags_adp
_atom_site_refinement_flags_occupancy
_atom_site_disorder_assembly
_atom_site_disorder_group
S S 0.64268(2) 0.49773(3) 0.61765(2) 0.02783(12) Uani 1 1 d . . . . .
O1 O 0.59036(7) 0.41733(9) 0.58329(5) 0.0338(3) Uani 1 1 d . . . . .
O2 O 0.73662(7) 0.48354(10) 0.62873(5) 0.0371(3) Uani 1 1 d . . . . .
O3 O 0.67047(7) 0.28498(9) 0.78188(5) 0.0343(3) Uani 1 1 d . . . . .
N1 N 0.60127(9) 0.50486(12) 0.68328(5) 0.0293(3) Uani 1 1 d . . . . .
H1 H 0.5486(13) 0.4894(15) 0.6803(8) 0.039(5) Uiso 1 1 d . . . . .
N2 N 0.58151(8) 0.42614(11) 0.80413(5) 0.0258(3) Uani 1 1 d . . . . .
C1 C 0.62739(10) 0.62405(13) 0.57838(6) 0.0271(3) Uani 1 1 d . . . . .
C2 C 0.55553(10) 0.63746(14) 0.53586(7) 0.0300(3) Uani 1 1 d . . . . .
H2 H 0.512709 0.580617 0.529489 0.036 Uiso 1 1 calc R U . . .
C3 C 0.54652(11) 0.73419(14) 0.50271(7) 0.0327(4) Uani 1 1 d . . . . .
H3 H 0.497417 0.742708 0.473278 0.039 Uiso 1 1 calc R U . . .
C4 C 0.60738(11) 0.81894(14) 0.51141(7) 0.0333(4) Uani 1 1 d . . . . .
C5 C 0.67843(12) 0.80451(15) 0.55526(8) 0.0405(4) Uani 1 1 d . . . . .
H5 H 0.720273 0.862203 0.562566 0.049 Uiso 1 1 calc R U . . .
C6 C 0.68910(11) 0.70804(15) 0.58822(7) 0.0368(4) Uani 1 1 d . . . . .
H6 H 0.738364 0.699126 0.617482 0.044 Uiso 1 1 calc R U . . .
C7 C 0.59862(13) 0.92299(15) 0.47373(8) 0.0440(4) Uani 1 1 d . . . . .
H7A H 0.648187 0.928080 0.447275 0.068(4) Uiso 1 1 calc R U . . .
H7B H 0.599560 0.986707 0.501255 0.068(4) Uiso 1 1 calc R U . . .
H7C H 0.542414 0.921717 0.448223 0.068(4) Uiso 1 1 calc R U . . .
C8 C 0.64518(10) 0.55997(13) 0.73616(6) 0.0277(3) Uani 1 1 d . . . . .
H8A H 0.606633 0.619831 0.749599 0.033 Uiso 1 1 calc R U . . .
H8B H 0.701263 0.593274 0.724315 0.033 Uiso 1 1 calc R U . . .
C9 C 0.66567(10) 0.47947(13) 0.79001(6) 0.0260(3) Uani 1 1 d . . . . .
C10 C 0.72415(10) 0.38152(14) 0.77228(7) 0.0304(4) Uani 1 1 d . . . . .
H10A H 0.738410 0.386976 0.728797 0.037 Uiso 1 1 calc R U . . .
H10B H 0.780276 0.379179 0.798747 0.037 Uiso 1 1 calc R U . . .
C11 C 0.70598(10) 0.54218(13) 0.84532(6) 0.0264(3) Uani 1 1 d . . . . .
C12 C 0.78479(11) 0.59953(17) 0.84105(7) 0.0417(4) Uani 1 1 d . . . . .
H12 H 0.812103 0.600159 0.803173 0.050 Uiso 1 1 calc R U . . .
C13 C 0.82425(12) 0.65578(17) 0.89098(8) 0.0443(5) Uani 1 1 d . . . . .
H13 H 0.878282 0.694396 0.887247 0.053 Uiso 1 1 calc R U . . .
C14 C 0.78519(11) 0.65579(14) 0.94611(7) 0.0363(4) Uani 1 1 d . . . . .
H14 H 0.812188 0.694038 0.980558 0.044 Uiso 1 1 calc R U . . .
C15 C 0.70647(11) 0.59974(14) 0.95086(7) 0.0350(4) Uani 1 1 d . . . . .
H15 H 0.679161 0.600002 0.988739 0.042 Uiso 1 1 calc R U . . .
C16 C 0.66685(10) 0.54308(13) 0.90097(6) 0.0294(3) Uani 1 1 d . . . . .
H16 H 0.612738 0.504736 0.904866 0.035 Uiso 1 1 calc R U . . .
C17 C 0.59135(10) 0.32356(14) 0.79858(7) 0.0300(3) Uani 1 1 d . . . . .
C18 C 0.52269(11) 0.23804(14) 0.80765(8) 0.0391(4) Uani 1 1 d . . . . .
H18A H 0.468016 0.274336 0.819884 0.047 Uiso 1 1 calc R U . . .
H18B H 0.544456 0.188819 0.841624 0.047 Uiso 1 1 calc R U . . .
C19 C 0.500000 0.1691(2) 0.750000 0.0439(6) Uani 1 2 d S T P . .
H19A H 0.551172 0.121101 0.742807 0.053 Uiso 0.5 1 calc R U P . .
H19B H 0.448829 0.121100 0.757193 0.053 Uiso 0.5 1 calc R U P . .

loop_
_atom_site_aniso_label
_atom_site_aniso_U_11
_atom_site_aniso_U_22
_atom_site_aniso_U_33
_atom_site_aniso_U_23
_atom_site_aniso_U_13
_atom_site_aniso_U_12
S 0.0270(2) 0.0405(2) 0.01674(18) -0.00089(15) 0.00659(13) -0.00413(16)
O1 0.0411(7) 0.0371(6) 0.0234(5) -0.0028(5) 0.0042(5) -0.0062(5)
O2 0.0284(6) 0.0578(8) 0.0264(6) 0.0045(5) 0.0096(4) 0.0012(5)
O3 0.0281(6) 0.0376(6) 0.0387(6) 0.0048(5) 0.0117(5) 0.0084(5)
N1 0.0237(7) 0.0485(8) 0.0164(6) -0.0006(5) 0.0052(5) -0.0076(6)
N2 0.0242(6) 0.0344(7) 0.0194(6) 0.0037(5) 0.0066(5) 0.0024(5)
C1 0.0279(8) 0.0381(9) 0.0163(7) -0.0035(6) 0.0076(6) -0.0066(7)
C2 0.0276(8) 0.0371(9) 0.0256(7) -0.0040(7) 0.0038(6) -0.0108(7)
C3 0.0302(9) 0.0408(9) 0.0271(8) -0.0019(7) 0.0020(6) -0.0060(7)
C4 0.0358(9) 0.0383(9) 0.0270(8) -0.0025(7) 0.0101(7) -0.0066(7)
C5 0.0418(10) 0.0430(10) 0.0365(9) -0.0022(8) 0.0018(8) -0.0215(8)
C6 0.0334(9) 0.0513(11) 0.0251(8) -0.0023(7) -0.0012(6) -0.0144(8)
C7 0.0493(11) 0.0397(10) 0.0440(10) 0.0032(8) 0.0100(8) -0.0081(8)
C8 0.0275(8) 0.0385(9) 0.0175(7) 0.0015(6) 0.0040(6) -0.0025(7)
C9 0.0228(7) 0.0379(9) 0.0181(7) 0.0016(6) 0.0063(5) 0.0009(6)
C10 0.0244(8) 0.0427(9) 0.0252(7) 0.0002(7) 0.0090(6) 0.0026(7)
C11 0.0245(7) 0.0367(8) 0.0183(7) 0.0020(6) 0.0048(6) 0.0042(6)
C12 0.0339(9) 0.0701(13) 0.0219(8) -0.0020(8) 0.0092(7) -0.0111(9)
C13 0.0398(10) 0.0629(13) 0.0307(9) -0.0039(8) 0.0052(7) -0.0147(9)
C14 0.0419(10) 0.0415(10) 0.0254(8) -0.0061(7) 0.0024(7) 0.0027(8)
C15 0.0448(10) 0.0402(10) 0.0214(7) -0.0012(7) 0.0123(7) 0.0047(8)
C16 0.0329(8) 0.0340(8) 0.0225(7) 0.0023(6) 0.0093(6) 0.0043(7)
C17 0.0265(8) 0.0394(9) 0.0249(7) 0.0081(7) 0.0082(6) 0.0066(7)
C18 0.0347(9) 0.0368(9) 0.0480(10) 0.0152(8) 0.0173(8) 0.0055(7)
C19 0.0335(13) 0.0292(13) 0.0716(18) 0.000 0.0215(12) 0.000

loop_
_atom_type_symbol
_atom_type_description
_atom_type_scat_dispersion_real
_atom_type_scat_dispersion_imag
_atom_type_scat_source
C C 0.0033 0.0016 'International Tables Vol C Tables 4.2.6.8 and 6.1.1.4'
H H 0.0000 0.0000 'International Tables Vol C Tables 4.2.6.8 and 6.1.1.4'
N N 0.0061 0.0033 'International Tables Vol C Tables 4.2.6.8 and 6.1.1.4'
O O 0.0106 0.0060 'International Tables Vol C Tables 4.2.6.8 and 6.1.1.4'
S S 0.1246 0.1234 'International Tables Vol C Tables 4.2.6.8 and 6.1.1.4'

loop_
_exptl_crystal_face_index_h
_exptl_crystal_face_index_k
_exptl_crystal_face_index_l
_exptl_crystal_face_perp_dist
-1.00 -1.00 0.00 0.1410
1.00 1.00 0.00 0.1390
1.00 -1.00 1.00 0.1620
0.00 0.00 -1.00 0.1380
0.00 0.00 1.00 0.1760
0.00 -1.00 0.00 0.1850
0.00 1.00 0.00 0.1580
-1.00 1.00 0.00 0.1150
1.00 -1.00 0.00 0.1650
1.00 0.00 -2.00 0.1640
1.00 1.00 1.00 0.1640

loop_
_geom_angle_atom_site_label_1
_geom_angle_atom_site_label_2
_geom_angle_atom_site_label_3
_geom_angle
_geom_angle_site_symmetry_1
_geom_angle_site_symmetry_3
_geom_angle_publ_flag
O1 S N1 105.50(7) . . ?
O1 S C1 107.03(7) . . ?
O2 S O1 120.45(7) . . ?
O2 S N1 107.56(7) . . ?
O2 S C1 106.22(7) . . ?
N1 S C1 109.86(7) . . ?
C17 O3 C10 105.69(12) . . ?
S N1 H1 111.0(13) . . ?
C8 N1 S 123.25(11) . . ?
C8 N1 H1 123.7(13) . . ?
C17 N2 C9 107.73(12) . . ?
C2 C1 S 119.71(12) . . ?
C2 C1 C6 120.04(15) . . ?
C6 C1 S 120.20(12) . . ?
C1 C2 H2 120.2 . . ?
C3 C2 C1 119.53(14) . . ?
C3 C2 H2 120.2 . . ?
C2 C3 H3 119.2 . . ?
C2 C3 C4 121.56(15) . . ?
C4 C3 H3 119.2 . . ?
C3 C4 C5 117.98(15) . . ?
C3 C4 C7 121.28(15) . . ?
C5 C4 C7 120.73(15) . . ?
C4 C5 H5 119.4 . . ?
C6 C5 C4 121.26(15) . . ?
C6 C5 H5 119.4 . . ?
C1 C6 H6 120.2 . . ?
C5 C6 C1 119.61(15) . . ?
C5 C6 H6 120.2 . . ?
C4 C7 H7A 109.5 . . ?
C4 C7 H7B 109.5 . . ?
C4 C7 H7C 109.5 . . ?
H7A C7 H7B 109.5 . . ?
H7A C7 H7C 109.5 . . ?
H7B C7 H7C 109.5 . . ?
N1 C8 H8A 109.3 . . ?
N1 C8 H8B 109.3 . . ?
N1 C8 C9 111.46(13) . . ?
H8A C8 H8B 108.0 . . ?
C9 C8 H8A 109.3 . . ?
C9 C8 H8B 109.3 . . ?
N2 C9 C8 108.04(11) . . ?
N2 C9 C10 103.21(12) . . ?
N2 C9 C11 110.84(11) . . ?
C8 C9 C10 112.61(12) . . ?
C11 C9 C8 109.41(12) . . ?
C11 C9 C10 112.51(12) . . ?
O3 C10 C9 104.61(11) . . ?
O3 C10 H10A 110.8 . . ?
O3 C10 H10B 110.8 . . ?
C9 C10 H10A 110.8 . . ?
C9 C10 H10B 110.8 . . ?
H10A C10 H10B 108.9 . . ?
C12 C11 C9 119.68(13) . . ?
C12 C11 C16 118.46(14) . . ?
C16 C11 C9 121.85(14) . . ?
C11 C12 H12 119.4 . . ?
C13 C12 C11 121.15(15) . . ?
C13 C12 H12 119.4 . . ?
C12 C13 H13 120.0 . . ?
C14 C13 C12 120.00(16) . . ?
C14 C13 H13 120.0 . . ?
C13 C14 H14 120.3 . . ?
C13 C14 C15 119.44(15) . . ?
C15 C14 H14 120.3 . . ?
C14 C15 H15 119.6 . . ?
C14 C15 C16 120.71(14) . . ?
C16 C15 H15 119.6 . . ?
C11 C16 H16 119.9 . . ?
C15 C16 C11 120.23(15) . . ?
C15 C16 H16 119.9 . . ?
O3 C17 C18 115.32(14) . . ?
N2 C17 O3 118.62(14) . . ?
N2 C17 C18 126.05(14) . . ?
C17 C18 H18A 109.0 . . ?
C17 C18 H18B 109.0 . . ?
C17 C18 C19 112.92(13) . . ?
H18A C18 H18B 107.8 . . ?
C19 C18 H18A 109.0 . . ?
C19 C18 H18B 109.0 . . ?
C18 C19 C18 113.5(2) 2_656 . ?
C18 C19 H19A 108.9 . . ?
C18 C19 H19A 108.9 2_656 . ?
C18 C19 H19B 108.9 2_656 . ?
C18 C19 H19B 108.9 . . ?
H19A C19 H19B 107.7 . . ?

loop_
_geom_bond_atom_site_label_1
_geom_bond_atom_site_label_2
_geom_bond_distance
_geom_bond_site_symmetry_2
_geom_bond_publ_flag
S O1 1.4338(11) . ?
S O2 1.4315(12) . ?
S N1 1.6059(12) . ?
S C1 1.7665(16) . ?
O3 C10 1.451(2) . ?
O3 C17 1.3578(18) . ?
N1 H1 0.81(2) . ?
N1 C8 1.4516(19) . ?
N2 C9 1.4790(19) . ?
N2 C17 1.264(2) . ?
C1 C2 1.384(2) . ?
C1 C6 1.389(2) . ?
C2 H2 0.9500 . ?
C2 C3 1.383(2) . ?
C3 H3 0.9500 . ?
C3 C4 1.385(2) . ?
C4 C5 1.395(2) . ?
C4 C7 1.510(2) . ?
C5 H5 0.9500 . ?
C5 C6 1.380(2) . ?
C6 H6 0.9500 . ?
C7 H7A 0.9800 . ?
C7 H7B 0.9800 . ?
C7 H7C 0.9800 . ?
C8 H8A 0.9900 . ?
C8 H8B 0.9900 . ?
C8 C9 1.543(2) . ?
C9 C10 1.549(2) . ?
C9 C11 1.517(2) . ?
C10 H10A 0.9900 . ?
C10 H10B 0.9900 . ?
C11 C12 1.388(2) . ?
C11 C16 1.388(2) . ?
C12 H12 0.9500 . ?
C12 C13 1.384(2) . ?
C13 H13 0.9500 . ?
C13 C14 1.378(2) . ?
C14 H14 0.9500 . ?
C14 C15 1.381(2) . ?
C15 H15 0.9500 . ?
C15 C16 1.386(2) . ?
C16 H16 0.9500 . ?
C17 C18 1.492(2) . ?
C18 H18A 0.9900 . ?
C18 H18B 0.9900 . ?
C18 C19 1.529(2) . ?
C19 H19A 0.9900 . ?
C19 H19B 0.9900 . ?

loop_
_geom_hbond_atom_site_label_D
_geom_hbond_atom_site_label_H
_geom_hbond_atom_site_label_A
_geom_hbond_distance_DH
_geom_hbond_distance_HA
_geom_hbond_distance_DA
_geom_hbond_angle_DHA
_geom_hbond_site_symmetry_A
_geom_hbond_publ_flag
N1 H1 N2 0.81(2) 2.16(2) 2.9526(18) 164.4(18) 2_656 yes

loop_
_geom_torsion_atom_site_label_1
_geom_torsion_atom_site_label_2
_geom_torsion_atom_site_label_3
_geom_torsion_atom_site_label_4
_geom_torsion
_geom_torsion_site_symmetry_1
_geom_torsion_site_symmetry_2
_geom_torsion_site_symmetry_3
_geom_torsion_site_symmetry_4
_geom_torsion_publ_flag
S N1 C8 C9 -118.73(13) . . . . ?
S C1 C2 C3 -176.39(12) . . . . ?
S C1 C6 C5 177.16(13) . . . . ?
O1 S N1 C8 167.22(12) . . . . ?
O1 S C1 C2 18.07(14) . . . . ?
O1 S C1 C6 -159.31(12) . . . . ?
O2 S N1 C8 37.47(15) . . . . ?
O2 S C1 C2 147.95(12) . . . . ?
O2 S C1 C6 -29.43(14) . . . . ?
O3 C17 C18 C19 -59.03(18) . . . . ?
N1 S C1 C2 -95.99(13) . . . . ?
N1 S C1 C6 86.63(14) . . . . ?
N1 C8 C9 N2 -55.62(15) . . . . ?
N1 C8 C9 C10 57.70(16) . . . . ?
N1 C8 C9 C11 -176.38(12) . . . . ?
N2 C9 C10 O3 -3.55(14) . . . . ?
N2 C9 C11 C12 -179.03(14) . . . . ?
N2 C9 C11 C16 1.8(2) . . . . ?
N2 C17 C18 C19 119.84(17) . . . . ?
C1 S N1 C8 -77.74(14) . . . . ?
C1 C2 C3 C4 -0.6(2) . . . . ?
C2 C1 C6 C5 -0.2(2) . . . . ?
C2 C3 C4 C5 -0.5(2) . . . . ?
C2 C3 C4 C7 178.17(15) . . . . ?
C3 C4 C5 C6 1.3(3) . . . . ?
C4 C5 C6 C1 -1.0(3) . . . . ?
C6 C1 C2 C3 1.0(2) . . . . ?
C7 C4 C5 C6 -177.37(16) . . . . ?
C8 C9 C10 O3 -119.80(13) . . . . ?
C8 C9 C11 C12 -59.98(18) . . . . ?
C8 C9 C11 C16 120.83(15) . . . . ?
C9 N2 C17 O3 -0.24(18) . . . . ?
C9 N2 C17 C18 -179.08(14) . . . . ?
C9 C11 C12 C13 -178.71(17) . . . . ?
C9 C11 C16 C15 178.85(14) . . . . ?
C10 O3 C17 N2 -2.22(18) . . . . ?
C10 O3 C17 C18 176.74(13) . . . . ?
C10 C9 C11 C12 65.98(19) . . . . ?
C10 C9 C11 C16 -113.20(16) . . . . ?
C11 C9 C10 O3 115.98(13) . . . . ?
C11 C12 C13 C14 -0.2(3) . . . . ?
C12 C11 C16 C15 -0.3(2) . . . . ?
C12 C13 C14 C15 -0.3(3) . . . . ?
C13 C14 C15 C16 0.4(3) . . . . ?
C14 C15 C16 C11 -0.1(2) . . . . ?
C16 C11 C12 C13 0.5(3) . . . . ?
C17 O3 C10 C9 3.46(15) . . . . ?
C17 N2 C9 C8 121.86(13) . . . . ?
C17 N2 C9 C10 2.41(15) . . . . ?
C17 N2 C9 C11 -118.27(14) . . . . ?
C17 C18 C19 C18 -51.08(10) . . . 2_656 ?

loop_
_smtbx_masks_void_nr
_smtbx_masks_void_average_x
_smtbx_masks_void_average_y
_smtbx_masks_void_average_z
_smtbx_masks_void_volume
_smtbx_masks_void_count_electrons
_smtbx_masks_void_content
1 0.000 0.354 0.750 197.9 49.4 '1 C4H8O2'
2 0.000 0.646 0.250 197.9 49.4 '1 C4H8O2'
3 0.500 0.146 0.250 197.9 49.4 '1 C4H8O2'
4 0.500 0.854 0.750 197.9 49.4 '1 C4H8O2'
